data_4109464
loop_
_publ_author_name
'Xue-Feng Zhu'
'Christopher E. Henry'
'Ohyun Kwon'

_publ_section_title
;
 Stable Tetravalent Phosphonium Enolate Zwitterions
;
_journal_name_full 'Journal of the American Chemical Society'
_journal_page_first 6722
_journal_page_last 6723
_journal_paper_doi 10.1021/ja071990s
_journal_volume 129
_journal_year 2007
_chemical_formula_moiety 'C19 H22 N O3 P'
_chemical_formula_sum 'C19 H22 N O3 P'
_chemical_formula_weight 343.35
_chemical_name_systematic
; 
 ? 
;
_space_group_IT_number 61
_symmetry_cell_setting orthorhombic
_symmetry_space_group_name_Hall '-P 2ac 2ab'
_symmetry_space_group_name_H-M 'P b c a'
_atom_sites_solution_hydrogens geom
_atom_sites_solution_primary direct
_atom_sites_solution_secondary difmap
_audit_creation_method SHELXL-97
_cell_angle_alpha 90.00
_cell_angle_beta 90.00
_cell_angle_gamma 90.00
_cell_formula_units_Z 8
_cell_length_a 13.033(2)
_cell_length_b 13.274(2)
_cell_length_c 20.406(3)
_cell_measurement_reflns_used 8888
_cell_measurement_temperature 100(2)
_cell_measurement_theta_max 30.42
_cell_measurement_theta_min 3.98
_cell_volume 3530.2(9)
_computing_cell_refinement 'Bruker XSCANS'
_computing_data_collection 'Bruker XSCANS'
_computing_data_reduction 'Bruker SHELXTL'
_computing_molecular_graphics 'Bruker SHELXTL'
_computing_publication_material 'Bruker SHELXTL'
_computing_structure_refinement 'SHELXL-97 (Sheldrick, 1997)'
_computing_structure_solution 'SHELXS-97 (Sheldrick, 1990)'
_diffrn_ambient_temperature 100(2)
_diffrn_measured_fraction_theta_full 0.997
_diffrn_measured_fraction_theta_max 0.965
_diffrn_measurement_device_type 'CCD area detector'
_diffrn_measurement_method 'omega and phi scan'
_diffrn_radiation_monochromator graphite
_diffrn_radiation_source 'fine-focus sealed tube'
_diffrn_radiation_type MoK\a
_diffrn_radiation_wavelength 0.71073
_diffrn_reflns_av_R_equivalents 0.0364
_diffrn_reflns_av_sigmaI/netI 0.0257
_diffrn_reflns_limit_h_max 18
_diffrn_reflns_limit_h_min -18
_diffrn_reflns_limit_k_max 18
_diffrn_reflns_limit_k_min -18
_diffrn_reflns_limit_l_max 29
_diffrn_reflns_limit_l_min -28
_diffrn_reflns_number 32700
_diffrn_reflns_theta_full 29.00
_diffrn_reflns_theta_max 30.62
_diffrn_reflns_theta_min 3.98
_exptl_absorpt_coefficient_mu 0.172
_exptl_absorpt_correction_T_max 0.9344
_exptl_absorpt_correction_T_min 0.9120
_exptl_absorpt_correction_type multi-scan
_exptl_absorpt_process_details 'Sadabs (Bruker)'
_exptl_crystal_colour colorless
_exptl_crystal_density_diffrn 1.292
_exptl_crystal_description cut-block
_exptl_crystal_F_000 1456
_exptl_crystal_size_max 0.40
_exptl_crystal_size_mid 0.40
_exptl_crystal_size_min 0.40
_refine_diff_density_max 0.443
_refine_diff_density_min -0.306
_refine_diff_density_rms 0.052
_refine_ls_extinction_method none
_refine_ls_goodness_of_fit_ref 1.053
_refine_ls_hydrogen_treatment constr
_refine_ls_matrix_type full
_refine_ls_number_parameters 221
_refine_ls_number_reflns 5257
_refine_ls_number_restraints 0
_refine_ls_restrained_S_all 1.053
_refine_ls_R_factor_all 0.0474
_refine_ls_R_factor_gt 0.0373
_refine_ls_shift/su_max 0.001
_refine_ls_shift/su_mean 0.000
_refine_ls_structure_factor_coef Fsqd
_refine_ls_weighting_details 'calc w=1/[\s^2^(Fo^2^)+(0.0450P)^2^+1.3576P] where P=(Fo^2^+2Fc^2^)/3'
_refine_ls_weighting_scheme calc
_refine_ls_wR_factor_gt 0.0922
_refine_ls_wR_factor_ref 0.0984
_reflns_number_gt 4374
_reflns_number_total 5257
_reflns_threshold_expression >2sigma(I)
_cod_data_source_file ja071990ssi20070321_023958.cif
_cod_data_source_block kw706s
_cod_database_code 4109464

loop_
_symmetry_equiv_pos_as_xyz
'x, y, z'
'-x+1/2, -y, z+1/2'
'-x, y+1/2, -z+1/2'
'x+1/2, -y+1/2, -z'
'-x, -y, -z'
'x-1/2, y, -z-1/2'
'x, -y-1/2, z-1/2'
'-x-1/2, y-1/2, z'

loop_
_atom_site_label
_atom_site_type_symbol
_atom_site_fract_x
_atom_site_fract_y
_atom_site_fract_z
_atom_site_U_iso_or_equiv
_atom_site_adp_type
_atom_site_occupancy
_atom_site_symmetry_multiplicity
_atom_site_calc_flag
_atom_site_refinement_flags
P1 P 0.45695(2) 0.01593(2) 0.672653(14) 0.01573(8) Uani 1 1 d .
O1 O 0.63459(6) 0.12587(6) 0.63905(4) 0.02064(18) Uani 1 1 d .
O2 O 0.45471(6) 0.36198(6) 0.57373(4) 0.02238(19) Uani 1 1 d .
O3 O 0.33276(6) 0.31784(6) 0.64631(4) 0.02135(18) Uani 1 1 d .
N1 N 0.78392(8) 0.40862(8) 0.51629(5) 0.0245(2) Uani 1 1 d .
C1 C 0.69139(9) 0.25190(9) 0.52385(6) 0.0198(2) Uani 1 1 d .
H1 H 0.6758 0.1885 0.5047 0.024 Uiso 1 1 calc R
C2 C 0.75719(9) 0.31856(10) 0.49260(6) 0.0238(3) Uani 1 1 d .
H2 H 0.7851 0.2988 0.4516 0.029 Uiso 1 1 calc R
C3 C 0.74259(9) 0.43465(9) 0.57424(6) 0.0229(2) Uani 1 1 d .
H3 H 0.7604 0.4981 0.5925 0.028 Uiso 1 1 calc R
C4 C 0.67510(9) 0.37335(9) 0.60868(6) 0.0189(2) Uani 1 1 d .
H4 H 0.6471 0.3954 0.6492 0.023 Uiso 1 1 calc R
C5 C 0.64870(8) 0.27957(8) 0.58359(5) 0.0150(2) Uani 1 1 d .
C6 C 0.58668(8) 0.20555(8) 0.62308(5) 0.0156(2) Uani 1 1 d .
C7 C 0.48632(8) 0.22331(8) 0.64357(5) 0.0150(2) Uani 1 1 d .
C8 C 0.41878(8) 0.30341(8) 0.62340(5) 0.0157(2) Uani 1 1 d .
C9 C 0.38770(10) 0.44296(9) 0.55427(7) 0.0255(3) Uani 1 1 d .
H9A H 0.3191 0.4161 0.5454 0.038 Uiso 1 1 calc R
H9B H 0.4148 0.4750 0.5146 0.038 Uiso 1 1 calc R
H9C H 0.3837 0.4928 0.5896 0.038 Uiso 1 1 calc R
C10 C 0.43810(8) 0.15011(8) 0.69145(5) 0.0147(2) Uani 1 1 d .
H10 H 0.3625 0.1614 0.6875 0.018 Uiso 1 1 calc R
C11 C 0.46241(8) 0.16713(8) 0.76366(5) 0.0156(2) Uani 1 1 d .
C12 C 0.38390(9) 0.16280(9) 0.81003(6) 0.0198(2) Uani 1 1 d .
H12 H 0.3154 0.1503 0.7963 0.024 Uiso 1 1 calc R
C13 C 0.40509(10) 0.17663(9) 0.87631(6) 0.0238(2) Uani 1 1 d .
H13 H 0.3511 0.1734 0.9075 0.029 Uiso 1 1 calc R
C14 C 0.50471(10) 0.19512(9) 0.89700(6) 0.0237(2) Uani 1 1 d .
H14 H 0.5192 0.2039 0.9423 0.028 Uiso 1 1 calc R
C15 C 0.58333(9) 0.20067(9) 0.85100(6) 0.0215(2) Uani 1 1 d .
H15 H 0.6515 0.2141 0.8649 0.026 Uiso 1 1 calc R
C16 C 0.56257(9) 0.18668(8) 0.78478(6) 0.0179(2) Uani 1 1 d .
H16 H 0.6167 0.1904 0.7537 0.021 Uiso 1 1 calc R
C17 C 0.46644(10) -0.01043(9) 0.58695(6) 0.0212(2) Uani 1 1 d .
H17A H 0.5321 0.0147 0.5703 0.032 Uiso 1 1 calc R
H17B H 0.4101 0.0229 0.5637 0.032 Uiso 1 1 calc R
H17C H 0.4623 -0.0833 0.5799 0.032 Uiso 1 1 calc R
C18 C 0.55624(9) -0.04699(9) 0.71773(6) 0.0219(2) Uani 1 1 d .
H18A H 0.5558 -0.1189 0.7069 0.033 Uiso 1 1 calc R
H18B H 0.5442 -0.0384 0.7648 0.033 Uiso 1 1 calc R
H18C H 0.6230 -0.0180 0.7061 0.033 Uiso 1 1 calc R
C19 C 0.33892(10) -0.04099(9) 0.69983(7) 0.0243(3) Uani 1 1 d .
H19A H 0.2824 -0.0182 0.6719 0.036 Uiso 1 1 calc R
H19B H 0.3254 -0.0213 0.7453 0.036 Uiso 1 1 calc R
H19C H 0.3448 -0.1145 0.6971 0.036 Uiso 1 1 calc R

loop_
_atom_site_aniso_label
_atom_site_aniso_U_11
_atom_site_aniso_U_22
_atom_site_aniso_U_33
_atom_site_aniso_U_23
_atom_site_aniso_U_13
_atom_site_aniso_U_12
P1 0.01671(14) 0.01261(13) 0.01785(14) 0.00077(10) -0.00363(10) -0.00127(10)
O1 0.0169(4) 0.0166(4) 0.0284(4) 0.0022(3) 0.0010(3) 0.0034(3)
O2 0.0181(4) 0.0214(4) 0.0276(4) 0.0109(3) 0.0030(3) 0.0043(3)
O3 0.0175(4) 0.0198(4) 0.0268(4) 0.0034(3) 0.0047(3) 0.0052(3)
N1 0.0168(5) 0.0322(6) 0.0245(5) 0.0091(4) 0.0015(4) -0.0008(4)
C1 0.0173(5) 0.0243(6) 0.0178(5) -0.0037(4) -0.0007(4) 0.0031(4)
C2 0.0189(5) 0.0366(7) 0.0161(5) 0.0027(5) 0.0035(4) 0.0043(5)
C3 0.0205(5) 0.0214(5) 0.0269(6) 0.0027(5) -0.0013(5) -0.0045(4)
C4 0.0196(5) 0.0198(5) 0.0173(5) -0.0021(4) 0.0018(4) -0.0020(4)
C5 0.0123(4) 0.0172(5) 0.0157(5) 0.0003(4) -0.0005(4) 0.0010(4)
C6 0.0154(5) 0.0141(5) 0.0172(5) -0.0009(4) -0.0004(4) -0.0008(4)
C7 0.0139(5) 0.0139(5) 0.0173(5) 0.0021(4) 0.0002(4) -0.0001(4)
C8 0.0161(5) 0.0135(5) 0.0173(5) -0.0005(4) 0.0000(4) -0.0002(4)
C9 0.0226(6) 0.0201(5) 0.0337(7) 0.0103(5) -0.0010(5) 0.0034(5)
C10 0.0121(4) 0.0138(5) 0.0182(5) 0.0015(4) -0.0001(4) -0.0001(4)
C11 0.0162(5) 0.0117(4) 0.0189(5) 0.0005(4) 0.0003(4) 0.0002(4)
C12 0.0166(5) 0.0195(5) 0.0232(5) -0.0003(4) 0.0029(4) -0.0003(4)
C13 0.0255(6) 0.0241(6) 0.0218(6) -0.0010(5) 0.0067(5) 0.0005(5)
C14 0.0308(6) 0.0217(6) 0.0187(5) -0.0021(4) 0.0006(5) -0.0009(5)
C15 0.0214(5) 0.0202(5) 0.0229(6) -0.0004(4) -0.0040(5) -0.0021(4)
C16 0.0169(5) 0.0167(5) 0.0201(5) 0.0005(4) 0.0012(4) -0.0014(4)
C17 0.0244(6) 0.0198(5) 0.0195(5) -0.0020(4) -0.0038(4) 0.0012(4)
C18 0.0240(6) 0.0163(5) 0.0254(6) 0.0030(4) -0.0070(5) 0.0013(4)
C19 0.0231(6) 0.0199(5) 0.0299(6) 0.0006(5) -0.0004(5) -0.0075(5)

loop_
_atom_type_symbol
_atom_type_description
_atom_type_scat_dispersion_real
_atom_type_scat_dispersion_imag
_atom_type_scat_source
C C 0.0033 0.0016 'International Tables Vol C Tables 4.2.6.8 and 6.1.1.4'
H H 0.0000 0.0000 'International Tables Vol C Tables 4.2.6.8 and 6.1.1.4'
N N 0.0061 0.0033 'International Tables Vol C Tables 4.2.6.8 and 6.1.1.4'
O O 0.0106 0.0060 'International Tables Vol C Tables 4.2.6.8 and 6.1.1.4'
P P 0.1023 0.0942 'International Tables Vol C Tables 4.2.6.8 and 6.1.1.4'

loop_
_geom_angle_atom_site_label_1
_geom_angle_atom_site_label_2
_geom_angle_atom_site_label_3
_geom_angle
C17 P1 C18 111.13(6)
C17 P1 C19 106.15(6)
C18 P1 C19 105.24(6)
C17 P1 C10 113.77(5)
C18 P1 C10 116.13(5)
C19 P1 C10 103.18(6)
C8 O2 C9 115.02(9)
C2 N1 C3 116.35(10)
C2 C1 C5 118.82(11)
C2 C1 H1 120.6
C5 C1 H1 120.6
N1 C2 C1 124.45(11)
N1 C2 H2 117.8
C1 C2 H2 117.8
N1 C3 C4 123.24(11)
N1 C3 H3 118.4
C4 C3 H3 118.4
C3 C4 C5 119.68(11)
C3 C4 H4 120.2
C5 C4 H4 120.2
C1 C5 C4 117.46(10)
C1 C5 C6 120.79(10)
C4 C5 C6 121.35(10)
O1 C6 C7 121.68(10)
O1 C6 C5 114.62(10)
C7 C6 C5 123.64(10)
C6 C7 C8 127.80(10)
C6 C7 C10 118.33(9)
C8 C7 C10 113.85(9)
O3 C8 O2 120.53(10)
O3 C8 C7 124.31(10)
O2 C8 C7 115.10(9)
O2 C9 H9A 109.5
O2 C9 H9B 109.5
H9A C9 H9B 109.5
O2 C9 H9C 109.5
H9A C9 H9C 109.5
H9B C9 H9C 109.5
C7 C10 C11 116.26(9)
C7 C10 P1 115.56(8)
C11 C10 P1 108.52(7)
C7 C10 H10 105.1
C11 C10 H10 105.1
P1 C10 H10 105.1
C12 C11 C16 118.90(11)
C12 C11 C10 119.81(10)
C16 C11 C10 121.29(10)
C13 C12 C11 120.53(11)
C13 C12 H12 119.7
C11 C12 H12 119.7
C14 C13 C12 120.30(11)
C14 C13 H13 119.8
C12 C13 H13 119.9
C13 C14 C15 119.55(12)
C13 C14 H14 120.2
C15 C14 H14 120.2
C16 C15 C14 120.34(11)
C16 C15 H15 119.8
C14 C15 H15 119.8
C15 C16 C11 120.38(11)
C15 C16 H16 119.8
C11 C16 H16 119.8
P1 C17 H17A 109.5
P1 C17 H17B 109.5
H17A C17 H17B 109.5
P1 C17 H17C 109.5
H17A C17 H17C 109.5
H17B C17 H17C 109.5
P1 C18 H18A 109.5
P1 C18 H18B 109.5
H18A C18 H18B 109.5
P1 C18 H18C 109.5
H18A C18 H18C 109.5
H18B C18 H18C 109.5
P1 C19 H19A 109.5
P1 C19 H19B 109.5
H19A C19 H19B 109.5
P1 C19 H19C 109.5
H19A C19 H19C 109.5
H19B C19 H19C 109.5

loop_
_geom_bond_atom_site_label_1
_geom_bond_atom_site_label_2
_geom_bond_distance
P1 C17 1.7879(13)
P1 C18 1.7940(12)
P1 C19 1.8013(13)
P1 C10 1.8384(11)
O1 C6 1.2707(13)
O2 C8 1.3607(13)
O2 C9 1.4408(14)
O3 C8 1.2296(14)
N1 C2 1.3358(17)
N1 C3 1.3445(16)
C1 C2 1.3875(17)
C1 C5 1.3896(15)
C1 H1 0.9500
C2 H2 0.9500
C3 C4 1.3893(16)
C3 H3 0.9500
C4 C5 1.3892(15)
C4 H4 0.9500
C5 C6 1.5060(15)
C6 C7 1.3934(15)
C7 C8 1.4403(15)
C7 C10 1.5146(15)
C9 H9A 0.9800
C9 H9B 0.9800
C9 H9C 0.9800
C10 C11 1.5241(16)
C10 H10 1.0000
C11 C12 1.3948(16)
C11 C16 1.3989(15)
C12 C13 1.3926(17)
C12 H12 0.9500
C13 C14 1.3872(19)
C13 H13 0.9500
C14 C15 1.3917(18)
C14 H14 0.9500
C15 C16 1.3905(16)
C15 H15 0.9500
C16 H16 0.9500
C17 H17A 0.9800
C17 H17B 0.9800
C17 H17C 0.9800
C18 H18A 0.9800
C18 H18B 0.9800
C18 H18C 0.9800
C19 H19A 0.9800
C19 H19B 0.9800
C19 H19C 0.9800

loop_
_geom_torsion_atom_site_label_1
_geom_torsion_atom_site_label_2
_geom_torsion_atom_site_label_3
_geom_torsion_atom_site_label_4
_geom_torsion
C3 N1 C2 C1 -0.42(18)
C5 C1 C2 N1 0.68(18)
C2 N1 C3 C4 -0.37(18)
N1 C3 C4 C5 0.88(19)
C2 C1 C5 C4 -0.15(16)
C2 C1 C5 C6 -172.96(10)
C3 C4 C5 C1 -0.58(17)
C3 C4 C5 C6 172.19(11)
C1 C5 C6 O1 58.77(14)
C4 C5 C6 O1 -113.76(12)
C1 C5 C6 C7 -124.04(12)
C4 C5 C6 C7 63.43(15)
O1 C6 C7 C8 -172.13(11)
C5 C6 C7 C8 10.86(18)
O1 C6 C7 C10 6.12(16)
C5 C6 C7 C10 -170.89(10)
C9 O2 C8 O3 3.58(16)
C9 O2 C8 C7 -179.14(10)
C6 C7 C8 O3 -175.74(11)
C10 C7 C8 O3 5.94(16)
C6 C7 C8 O2 7.09(17)
C10 C7 C8 O2 -171.22(9)
C6 C7 C10 C11 83.46(13)
C8 C7 C10 C11 -98.06(11)
C6 C7 C10 P1 -45.48(13)
C8 C7 C10 P1 133.00(9)
C17 P1 C10 C7 -30.94(10)
C18 P1 C10 C7 99.96(9)
C19 P1 C10 C7 -145.47(8)
C17 P1 C10 C11 -163.58(7)
C18 P1 C10 C11 -32.67(9)
C19 P1 C10 C11 81.89(8)
C7 C10 C11 C12 134.82(11)
P1 C10 C11 C12 -92.91(11)
C7 C10 C11 C16 -45.50(14)
P1 C10 C11 C16 86.78(11)
C16 C11 C12 C13 -0.69(17)
C10 C11 C12 C13 179.00(10)
C11 C12 C13 C14 0.13(18)
C12 C13 C14 C15 0.58(19)
C13 C14 C15 C16 -0.73(18)
C14 C15 C16 C11 0.16(18)
C12 C11 C16 C15 0.55(17)
C10 C11 C16 C15 -179.14(10)
